data_7243638
loop_
_publ_author_name
'Singh, Ayushi'
'Trivedi, Manoj'
'Kociok-K\"ohn, Gabriele'
'Singh, Ashish Kumar'
'Muddassir, Mohd.'
'Kumar, Abhinav'

_publ_section_title
;
 Ferrocenyl thiazolidine-2-thione ornamented 1D coordination polymers
 derived from coinage metal halides and pseudohalides
;
_journal_issue 44
_journal_name_full CrystEngComm
_journal_page_first 7794
_journal_page_last 7804
_journal_paper_doi 10.1039/D1CE01147B
_journal_volume 23
_journal_year 2021
_chemical_formula_moiety 'C15 H15 Cu Fe N2 S2'
_chemical_formula_sum 'C15 H15 Cu Fe N2 S2'
_chemical_formula_weight 406.80
_space_group_crystal_system monoclinic
_space_group_IT_number 14
_space_group_name_Hall '-P 2ybc'
_space_group_name_H-M_alt 'P 1 21/c 1'
_atom_sites_solution_hydrogens geom
_atom_sites_solution_primary dual
_audit_creation_method SHELXL-2018/3
_audit_update_record
;
2021-03-11 deposited with the CCDC.	2021-09-29 downloaded from the CCDC.
;
_cell_angle_alpha 90
_cell_angle_beta 99.762(4)
_cell_angle_gamma 90
_cell_formula_units_Z 4
_cell_length_a 18.1803(7)
_cell_length_b 9.4604(3)
_cell_length_c 9.0591(3)
_cell_measurement_reflns_used 4972
_cell_measurement_temperature 150(2)
_cell_measurement_theta_max 29.0470
_cell_measurement_theta_min 4.0060
_cell_volume 1535.54(9)
_computing_cell_refinement 'CrysAlisPro 1.171.40.67a (Rigaku OD, 2019)'
_computing_data_collection 'CrysAlisPro 1.171.40.67a (Rigaku OD, 2019)'
_computing_data_reduction 'CrysAlisPro 1.171.40.67a (Rigaku OD, 2019)'
_computing_molecular_graphics 'ORTEP3 for Windows - Farrugia, L. J. J. Appl. Crystallogr. 1997, 30, 565'
_computing_publication_material
;
 'WinGX publication routines, Farrugia, 
 L. J., J. Appl. Crystallogr., 1999, 32, 837-838
;
_computing_structure_refinement
;
 SHELXL-2018/3 (Sheldrick, 2018)
 Sheldrick GM (2008) Acta Crystallogr A64:112--122 and 
 C. B. H\"ubschle, G. M. Sheldrick and B. Dittrich
 ShelXle: a Qt graphical user interface for SHELXL
 J. Appl. Cryst., 44, (2011) 1281-1284.
;
_computing_structure_solution
; 
 SHELXT
 Sheldrick, G. M. (2008). Acta Cryst. A64, 112-122.
;
_diffrn_ambient_environment N~2~
_diffrn_ambient_temperature 150.01(10)
_diffrn_detector 'CCD plate'
_diffrn_detector_area_resol_mean 8.0734
_diffrn_detector_type EosS2
_diffrn_measured_fraction_theta_full 0.998
_diffrn_measured_fraction_theta_max 0.878
_diffrn_measurement_device 'four-circle diffractometer'
_diffrn_measurement_device_type 'New Xcalibur, EosS2'
_diffrn_measurement_method '\w scans'
_diffrn_radiation_monochromator graphite
_diffrn_radiation_probe x-ray
_diffrn_radiation_type 'Mo K\a'
_diffrn_radiation_wavelength 0.71073
_diffrn_reflns_av_R_equivalents 0.0346
_diffrn_reflns_av_unetI/netI 0.0409
_diffrn_reflns_Laue_measured_fraction_full 0.998
_diffrn_reflns_Laue_measured_fraction_max 0.878
_diffrn_reflns_limit_h_max 24
_diffrn_reflns_limit_h_min -25
_diffrn_reflns_limit_k_max 12
_diffrn_reflns_limit_k_min -11
_diffrn_reflns_limit_l_max 12
_diffrn_reflns_limit_l_min -11
_diffrn_reflns_number 13383
_diffrn_reflns_point_group_measured_fraction_full 0.998
_diffrn_reflns_point_group_measured_fraction_max 0.878
_diffrn_reflns_theta_full 25.242
_diffrn_reflns_theta_max 29.479
_diffrn_reflns_theta_min 3.411
_diffrn_source 'fine-focus sealed X-ray tube'
_diffrn_source_type 'Enhance (Mo) X-ray Source'
_exptl_absorpt_coefficient_mu 2.593
_exptl_absorpt_correction_T_max 1.00000
_exptl_absorpt_correction_T_min 0.91915
_exptl_absorpt_correction_type multi-scan
_exptl_absorpt_process_details
;
CrysAlisPro 1.171.40.67a (Rigaku Oxford Diffraction, 2019)
Empirical absorption correction using spherical harmonics,
 implemented in SCALE3 ABSPACK scaling algorithm.
;
_exptl_crystal_colour brown
_exptl_crystal_density_diffrn 1.760
_exptl_crystal_description block
_exptl_crystal_F_000 824
_exptl_crystal_recrystallization_method 'Re-crystallisation from solvent: DMSO'
_exptl_crystal_size_max 0.200
_exptl_crystal_size_mid 0.200
_exptl_crystal_size_min 0.100
_refine_diff_density_max 0.646
_refine_diff_density_min -0.395
_refine_diff_density_rms 0.087
_refine_ls_extinction_method none
_refine_ls_goodness_of_fit_ref 1.046
_refine_ls_hydrogen_treatment constr
_refine_ls_matrix_type full
_refine_ls_number_parameters 190
_refine_ls_number_reflns 3748
_refine_ls_number_restraints 0
_refine_ls_restrained_S_all 1.046
_refine_ls_R_factor_all 0.0522
_refine_ls_R_factor_gt 0.0376
_refine_ls_shift/su_max 0.000
_refine_ls_shift/su_mean 0.000
_refine_ls_structure_factor_coef Fsqd
_refine_ls_weighting_details 'w=1/[\s^2^(Fo^2^)+(0.0285P)^2^+1.1136P] where P=(Fo^2^+2Fc^2^)/3'
_refine_ls_weighting_scheme calc
_refine_ls_wR_factor_gt 0.0718
_refine_ls_wR_factor_ref 0.0775
_reflns_Friedel_coverage 0.000
_reflns_number_gt 3059
_reflns_number_total 3748
_reflns_threshold_expression 'I > 2\s(I)'
_cod_data_source_file d1ce01147b2.cif
_cod_data_source_block Cu-I
_cod_depositor_comments 'Adding full bibliography for 7243638--7243640.cif.'
_cod_original_sg_symbol_H-M 'P 21/c'
_cod_database_code 7243638
_shelx_shelxl_version_number 2018/3
_shelx_space_group_comment
;
The symmetry employed for this shelxl refinement is uniquely defined
by the following loop, which should always be used as a source of
symmetry information in preference to the above space-group names.
They are only intended as comments.
;
_shelx_estimated_absorpt_t_min 0.625
_shelx_estimated_absorpt_t_max 0.782
_oxdiff_exptl_absorpt_empirical_full_min 0.857
_oxdiff_exptl_absorpt_empirical_full_max 1.097
_oxdiff_exptl_absorpt_empirical_details
;
Empirical correction (ABSPACK) includes:
- Absorption correction using spherical harmonics
- Frame scaling
;

loop_
_space_group_symop_operation_xyz
'x, y, z'
'-x, y+1/2, -z+1/2'
'-x, -y, -z'
'x, -y-1/2, z-1/2'

loop_
_atom_site_label
_atom_site_type_symbol
_atom_site_fract_x
_atom_site_fract_y
_atom_site_fract_z
_atom_site_U_iso_or_equiv
_atom_site_adp_type
_atom_site_occupancy
_atom_site_site_symmetry_order
_atom_site_calc_flag
_atom_site_refinement_flags_posn
_atom_site_refinement_flags_adp
_atom_site_refinement_flags_occupancy
_atom_site_disorder_assembly
_atom_site_disorder_group
Fe Fe 0.37379(2) -0.02231(4) 0.26901(4) 0.01739(10) Uani 1 1 d . . . . .
C1 C 0.35532(18) -0.2207(3) 0.1837(3) 0.0330(7) Uani 1 1 d . . . . .
H1 H 0.320736 -0.287181 0.210595 0.040 Uiso 1 1 calc R U . . .
C2 C 0.34028(18) -0.1196(3) 0.0679(3) 0.0335(7) Uani 1 1 d . . . . .
H2 H 0.293993 -0.106202 0.002931 0.040 Uiso 1 1 calc R U . . .
C3 C 0.4066(2) -0.0420(3) 0.0660(3) 0.0374(8) Uani 1 1 d . . . . .
H3 H 0.412623 0.033228 -0.000363 0.045 Uiso 1 1 calc R U . . .
C4 C 0.46226(18) -0.0959(3) 0.1800(4) 0.0366(8) Uani 1 1 d . . . . .
H4 H 0.512341 -0.063533 0.203772 0.044 Uiso 1 1 calc R U . . .
C5 C 0.43020(19) -0.2061(3) 0.2522(3) 0.0343(7) Uani 1 1 d . . . . .
H5 H 0.454993 -0.261070 0.333382 0.041 Uiso 1 1 calc R U . . .
C6 C 0.35290(15) 0.1866(3) 0.3031(3) 0.0222(6) Uani 1 1 d . . . . .
H6 H 0.357463 0.263039 0.237338 0.027 Uiso 1 1 calc R U . . .
C7 C 0.40975(16) 0.1364(3) 0.4180(3) 0.0230(6) Uani 1 1 d . . . . .
H7 H 0.459122 0.172483 0.441530 0.028 Uiso 1 1 calc R U . . .
C8 C 0.37995(16) 0.0229(3) 0.4917(3) 0.0220(6) Uani 1 1 d . . . . .
H8 H 0.405796 -0.029774 0.573662 0.026 Uiso 1 1 calc R U . . .
C9 C 0.30453(16) 0.0016(3) 0.4212(3) 0.0202(6) Uani 1 1 d . . . . .
H9 H 0.271286 -0.067575 0.448041 0.024 Uiso 1 1 calc R U . . .
C10 C 0.28775(15) 0.1027(3) 0.3031(3) 0.0180(5) Uani 1 1 d . . . . .
C11 C 0.21616(15) 0.1140(3) 0.1941(3) 0.0231(6) Uani 1 1 d . . . . .
H11A H 0.223768 0.176953 0.110677 0.028 Uiso 1 1 calc R U . . .
H11B H 0.202282 0.019372 0.151569 0.028 Uiso 1 1 calc R U . . .
N1 N 0.15434(12) 0.1698(2) 0.2642(2) 0.0199(5) Uani 1 1 d . . . . .
C12 C 0.10465(18) 0.0712(3) 0.3213(4) 0.0374(8) Uani 1 1 d . . . . .
H12A H 0.132818 0.016486 0.405558 0.045 Uiso 1 1 calc R U . . .
H12B H 0.083594 0.003995 0.241455 0.045 Uiso 1 1 calc R U . . .
C13 C 0.04326(18) 0.1508(3) 0.3733(4) 0.0395(8) Uani 1 1 d . . . . .
H13A H 0.038606 0.121515 0.476204 0.047 Uiso 1 1 calc R U . . .
H13B H -0.004715 0.131700 0.306545 0.047 Uiso 1 1 calc R U . . .
C14 C 0.14362(15) 0.3057(3) 0.2847(3) 0.0201(6) Uani 1 1 d . . . . .
S1 S 0.06578(4) 0.33754(7) 0.36970(9) 0.02807(17) Uani 1 1 d . . . . .
S2 S 0.19679(5) 0.43534(7) 0.23200(9) 0.03047(19) Uani 1 1 d . . . . .
Cu Cu 0.14508(2) 0.64839(3) 0.27750(4) 0.02446(10) Uani 1 1 d . . . . .
C15 C 0.13171(16) 0.7105(3) 0.4721(3) 0.0239(6) Uani 1 1 d . . . . .
N2 N 0.13305(14) 0.7511(2) 0.5857(3) 0.0309(6) Uani 1 1 d . . . . .

loop_
_atom_site_aniso_label
_atom_site_aniso_U_11
_atom_site_aniso_U_22
_atom_site_aniso_U_33
_atom_site_aniso_U_23
_atom_site_aniso_U_13
_atom_site_aniso_U_12
Fe 0.0175(2) 0.01555(18) 0.0199(2) -0.00173(14) 0.00542(16) 0.00167(16)
C1 0.0373(19) 0.0235(15) 0.0404(18) -0.0160(13) 0.0134(15) -0.0034(14)
C2 0.0291(17) 0.0452(18) 0.0244(15) -0.0171(13) -0.0009(13) 0.0119(15)
C3 0.053(2) 0.0369(18) 0.0281(17) -0.0019(13) 0.0235(16) 0.0053(17)
C4 0.0228(16) 0.0447(19) 0.0452(19) -0.0207(16) 0.0140(15) 0.0016(15)
C5 0.0391(19) 0.0275(16) 0.0350(17) -0.0103(13) 0.0028(15) 0.0172(15)
C6 0.0242(15) 0.0151(12) 0.0273(14) -0.0014(10) 0.0046(12) 0.0012(12)
C7 0.0197(14) 0.0215(13) 0.0272(15) -0.0069(11) 0.0021(12) -0.0024(12)
C8 0.0246(15) 0.0247(14) 0.0170(13) -0.0015(10) 0.0042(11) 0.0059(12)
C9 0.0229(14) 0.0188(13) 0.0212(13) -0.0004(10) 0.0102(12) 0.0008(11)
C10 0.0191(14) 0.0145(12) 0.0210(13) -0.0043(10) 0.0052(11) 0.0036(11)
C11 0.0218(15) 0.0202(13) 0.0263(14) -0.0075(11) 0.0014(12) 0.0034(12)
N1 0.0171(11) 0.0175(11) 0.0243(11) -0.0016(9) 0.0009(9) 0.0030(10)
C12 0.0333(19) 0.0226(15) 0.060(2) -0.0009(14) 0.0197(17) -0.0021(14)
C13 0.0263(17) 0.0285(16) 0.066(2) -0.0011(15) 0.0147(17) -0.0019(14)
C14 0.0195(14) 0.0212(13) 0.0182(13) -0.0004(10) -0.0006(11) 0.0053(11)
S1 0.0256(4) 0.0247(4) 0.0361(4) -0.0002(3) 0.0114(3) 0.0065(3)
S2 0.0379(5) 0.0183(3) 0.0394(4) 0.0026(3) 0.0185(4) 0.0030(3)
Cu 0.0271(2) 0.02128(18) 0.02498(19) -0.00029(13) 0.00432(15) -0.00051(15)
C15 0.0290(16) 0.0102(12) 0.0300(16) 0.0035(11) -0.0024(13) 0.0011(12)
N2 0.0322(15) 0.0214(12) 0.0418(16) 0.0058(11) 0.0141(13) 0.0040(11)

loop_
_atom_type_symbol
_atom_type_description
_atom_type_scat_dispersion_real
_atom_type_scat_dispersion_imag
_atom_type_scat_source
C C 0.0033 0.0016 'International Tables Vol C Tables 4.2.6.8 and 6.1.1.4'
H H 0.0000 0.0000 'International Tables Vol C Tables 4.2.6.8 and 6.1.1.4'
N N 0.0061 0.0033 'International Tables Vol C Tables 4.2.6.8 and 6.1.1.4'
S S 0.1246 0.1234 'International Tables Vol C Tables 4.2.6.8 and 6.1.1.4'
Fe Fe 0.3463 0.8444 'International Tables Vol C Tables 4.2.6.8 and 6.1.1.4'
Cu Cu 0.3201 1.2651 'International Tables Vol C Tables 4.2.6.8 and 6.1.1.4'

loop_
_geom_angle_atom_site_label_1
_geom_angle_atom_site_label_2
_geom_angle_atom_site_label_3
_geom_angle
_geom_angle_site_symmetry_1
_geom_angle_site_symmetry_3
_geom_angle_publ_flag
C10 Fe C9 41.24(10) . . ?
C10 Fe C3 122.89(12) . . ?
C9 Fe C3 158.99(13) . . ?
C10 Fe C1 120.95(12) . . ?
C9 Fe C1 106.21(11) . . ?
C3 Fe C1 68.11(13) . . ?
C10 Fe C5 157.08(12) . . ?
C9 Fe C5 121.58(12) . . ?
C3 Fe C5 68.05(13) . . ?
C1 Fe C5 40.33(12) . . ?
C10 Fe C4 160.11(13) . . ?
C9 Fe C4 158.01(13) . . ?
C3 Fe C4 40.58(13) . . ?
C1 Fe C4 68.02(12) . . ?
C5 Fe C4 40.41(13) . . ?
C10 Fe C2 106.16(11) . . ?
C9 Fe C2 122.07(12) . . ?
C3 Fe C2 40.59(13) . . ?
C1 Fe C2 40.52(13) . . ?
C5 Fe C2 68.04(13) . . ?
C4 Fe C2 68.23(13) . . ?
C10 Fe C6 40.98(11) . . ?
C9 Fe C6 68.75(10) . . ?
C3 Fe C6 108.38(12) . . ?
C1 Fe C6 157.67(12) . . ?
C5 Fe C6 160.80(13) . . ?
C4 Fe C6 124.64(12) . . ?
C2 Fe C6 122.41(12) . . ?
C10 Fe C8 69.04(11) . . ?
C9 Fe C8 40.91(11) . . ?
C3 Fe C8 159.10(13) . . ?
C1 Fe C8 123.02(12) . . ?
C5 Fe C8 107.93(12) . . ?
C4 Fe C8 123.08(13) . . ?
C2 Fe C8 158.87(13) . . ?
C6 Fe C8 68.27(11) . . ?
C10 Fe C7 68.92(11) . . ?
C9 Fe C7 68.70(11) . . ?
C3 Fe C7 123.52(13) . . ?
C1 Fe C7 159.83(12) . . ?
C5 Fe C7 124.45(12) . . ?
C4 Fe C7 108.98(12) . . ?
C2 Fe C7 158.74(12) . . ?
C6 Fe C7 40.52(11) . . ?
C8 Fe C7 40.54(11) . . ?
C5 C1 C2 108.2(3) . . ?
C5 C1 Fe 69.88(16) . . ?
C2 C1 Fe 69.91(16) . . ?
C5 C1 H1 125.9 . . ?
C2 C1 H1 125.9 . . ?
Fe C1 H1 125.9 . . ?
C1 C2 C3 107.6(3) . . ?
C1 C2 Fe 69.57(16) . . ?
C3 C2 Fe 69.53(17) . . ?
C1 C2 H2 126.2 . . ?
C3 C2 H2 126.2 . . ?
Fe C2 H2 126.3 . . ?
C4 C3 C2 108.1(3) . . ?
C4 C3 Fe 69.86(17) . . ?
C2 C3 Fe 69.88(16) . . ?
C4 C3 H3 126.0 . . ?
C2 C3 H3 126.0 . . ?
Fe C3 H3 125.9 . . ?
C5 C4 C3 107.7(3) . . ?
C5 C4 Fe 69.69(17) . . ?
C3 C4 Fe 69.56(17) . . ?
C5 C4 H4 126.1 . . ?
C3 C4 H4 126.1 . . ?
Fe C4 H4 126.2 . . ?
C1 C5 C4 108.3(3) . . ?
C1 C5 Fe 69.79(17) . . ?
C4 C5 Fe 69.89(17) . . ?
C1 C5 H5 125.8 . . ?
C4 C5 H5 125.8 . . ?
Fe C5 H5 126.0 . . ?
C7 C6 C10 108.4(2) . . ?
C7 C6 Fe 69.93(15) . . ?
C10 C6 Fe 68.79(14) . . ?
C7 C6 H6 125.8 . . ?
C10 C6 H6 125.8 . . ?
Fe C6 H6 127.1 . . ?
C6 C7 C8 108.0(2) . . ?
C6 C7 Fe 69.55(15) . . ?
C8 C7 Fe 69.56(15) . . ?
C6 C7 H7 126.0 . . ?
C8 C7 H7 126.0 . . ?
Fe C7 H7 126.5 . . ?
C7 C8 C9 108.1(2) . . ?
C7 C8 Fe 69.89(15) . . ?
C9 C8 Fe 68.99(15) . . ?
C7 C8 H8 125.9 . . ?
C9 C8 H8 125.9 . . ?
Fe C8 H8 126.8 . . ?
C8 C9 C10 107.9(2) . . ?
C8 C9 Fe 70.10(15) . . ?
C10 C9 Fe 69.18(14) . . ?
C8 C9 H9 126.0 . . ?
C10 C9 H9 126.0 . . ?
Fe C9 H9 126.2 . . ?
C6 C10 C9 107.5(2) . . ?
C6 C10 C11 126.1(2) . . ?
C9 C10 C11 126.3(2) . . ?
C6 C10 Fe 70.23(15) . . ?
C9 C10 Fe 69.58(14) . . ?
C11 C10 Fe 123.20(17) . . ?
N1 C11 C10 112.4(2) . . ?
N1 C11 H11A 109.1 . . ?
C10 C11 H11A 109.1 . . ?
N1 C11 H11B 109.1 . . ?
C10 C11 H11B 109.1 . . ?
H11A C11 H11B 107.9 . . ?
C14 N1 C12 117.4(2) . . ?
C14 N1 C11 123.4(2) . . ?
C12 N1 C11 119.2(2) . . ?
N1 C12 C13 109.4(2) . . ?
N1 C12 H12A 109.8 . . ?
C13 C12 H12A 109.8 . . ?
N1 C12 H12B 109.8 . . ?
C13 C12 H12B 109.8 . . ?
H12A C12 H12B 108.2 . . ?
C12 C13 S1 107.7(2) . . ?
C12 C13 H13A 110.2 . . ?
S1 C13 H13A 110.2 . . ?
C12 C13 H13B 110.2 . . ?
S1 C13 H13B 110.2 . . ?
H13A C13 H13B 108.5 . . ?
N1 C14 S2 124.5(2) . . ?
N1 C14 S1 112.3(2) . . ?
S2 C14 S1 123.19(15) . . ?
C14 S1 C13 92.43(14) . . ?
C14 S2 Cu 108.52(9) . . ?
C15 Cu N2 130.97(10) . 4_575 ?
C15 Cu S2 123.80(8) . . ?
N2 Cu S2 104.76(7) 4_575 . ?
N2 C15 Cu 171.2(3) . . ?
C15 N2 Cu 170.0(2) . 4_576 ?

loop_
_geom_bond_atom_site_label_1
_geom_bond_atom_site_label_2
_geom_bond_distance
_geom_bond_site_symmetry_2
_geom_bond_publ_flag
Fe C10 2.026(2) . ?
Fe C9 2.031(3) . ?
Fe C3 2.036(3) . ?
Fe C1 2.036(3) . ?
Fe C5 2.037(3) . ?
Fe C4 2.040(3) . ?
Fe C2 2.040(3) . ?
Fe C6 2.045(3) . ?
Fe C8 2.046(3) . ?
Fe C7 2.051(3) . ?
C1 C5 1.404(4) . ?
C1 C2 1.411(4) . ?
C1 H1 0.9500 . ?
C2 C3 1.414(5) . ?
C2 H2 0.9500 . ?
C3 C4 1.413(5) . ?
C3 H3 0.9500 . ?
C4 C5 1.408(5) . ?
C4 H4 0.9500 . ?
C5 H5 0.9500 . ?
C6 C7 1.418(4) . ?
C6 C10 1.425(4) . ?
C6 H6 0.9500 . ?
C7 C8 1.419(4) . ?
C7 H7 0.9500 . ?
C8 C9 1.425(4) . ?
C8 H8 0.9500 . ?
C9 C10 1.429(4) . ?
C9 H9 0.9500 . ?
C10 C11 1.499(4) . ?
C11 N1 1.479(3) . ?
C11 H11A 0.9900 . ?
C11 H11B 0.9900 . ?
N1 C14 1.319(3) . ?
N1 C12 1.453(4) . ?
C12 C13 1.488(4) . ?
C12 H12A 0.9900 . ?
C12 H12B 0.9900 . ?
C13 S1 1.815(3) . ?
C13 H13A 0.9900 . ?
C13 H13B 0.9900 . ?
C14 S2 1.680(3) . ?
C14 S1 1.748(3) . ?
S2 Cu 2.2908(8) . ?
Cu C15 1.912(3) . ?
Cu N2 1.960(3) 4_575 ?
C15 N2 1.095(3) . ?

loop_
_geom_torsion_atom_site_label_1
_geom_torsion_atom_site_label_2
_geom_torsion_atom_site_label_3
_geom_torsion_atom_site_label_4
_geom_torsion
_geom_torsion_site_symmetry_1
_geom_torsion_site_symmetry_2
_geom_torsion_site_symmetry_3
_geom_torsion_site_symmetry_4
_geom_torsion_publ_flag
C5 C1 C2 C3 -0.2(3) . . . . ?
Fe C1 C2 C3 59.35(19) . . . . ?
C5 C1 C2 Fe -59.59(19) . . . . ?
C1 C2 C3 C4 0.3(3) . . . . ?
Fe C2 C3 C4 59.6(2) . . . . ?
C1 C2 C3 Fe -59.38(19) . . . . ?
C2 C3 C4 C5 -0.2(3) . . . . ?
Fe C3 C4 C5 59.5(2) . . . . ?
C2 C3 C4 Fe -59.7(2) . . . . ?
C2 C1 C5 C4 0.1(3) . . . . ?
Fe C1 C5 C4 -59.5(2) . . . . ?
C2 C1 C5 Fe 59.61(19) . . . . ?
C3 C4 C5 C1 0.0(3) . . . . ?
Fe C4 C5 C1 59.43(19) . . . . ?
C3 C4 C5 Fe -59.4(2) . . . . ?
C10 C6 C7 C8 -1.0(3) . . . . ?
Fe C6 C7 C8 -59.13(18) . . . . ?
C10 C6 C7 Fe 58.15(17) . . . . ?
C6 C7 C8 C9 0.6(3) . . . . ?
Fe C7 C8 C9 -58.55(18) . . . . ?
C6 C7 C8 Fe 59.12(18) . . . . ?
C7 C8 C9 C10 0.1(3) . . . . ?
Fe C8 C9 C10 -59.05(17) . . . . ?
C7 C8 C9 Fe 59.11(18) . . . . ?
C7 C6 C10 C9 1.0(3) . . . . ?
Fe C6 C10 C9 59.87(17) . . . . ?
C7 C6 C10 C11 -176.1(2) . . . . ?
Fe C6 C10 C11 -117.3(2) . . . . ?
C7 C6 C10 Fe -58.85(18) . . . . ?
C8 C9 C10 C6 -0.7(3) . . . . ?
Fe C9 C10 C6 -60.28(17) . . . . ?
C8 C9 C10 C11 176.5(2) . . . . ?
Fe C9 C10 C11 116.8(2) . . . . ?
C8 C9 C10 Fe 59.62(17) . . . . ?
C6 C10 C11 N1 -111.1(3) . . . . ?
C9 C10 C11 N1 72.3(3) . . . . ?
Fe C10 C11 N1 160.20(17) . . . . ?
C10 C11 N1 C14 82.5(3) . . . . ?
C10 C11 N1 C12 -94.0(3) . . . . ?
C14 N1 C12 C13 8.4(4) . . . . ?
C11 N1 C12 C13 -174.8(3) . . . . ?
N1 C12 C13 S1 -8.9(4) . . . . ?
C12 N1 C14 S2 177.9(2) . . . . ?
C11 N1 C14 S2 1.2(4) . . . . ?
C12 N1 C14 S1 -3.5(3) . . . . ?
C11 N1 C14 S1 179.82(19) . . . . ?
N1 C14 S1 C13 -1.9(2) . . . . ?
S2 C14 S1 C13 176.7(2) . . . . ?
C12 C13 S1 C14 6.3(3) . . . . ?
N1 C14 S2 Cu 175.0(2) . . . . ?
S1 C14 S2 Cu -3.47(19) . . . . ?
